data_7106139
loop_
_publ_author_name
'Marta Aguado Tetilla'
'M. Carla Aragoni'
'Massimiliano Arca'
'Claudia Caltagirone'
'Carla Bazzicalupi'
'Andrea Bencini'
'Alessandra Garau'
'Francesco Isaia'
'Antonio Laguna'
'Vito Lippolis'
'Valeria Meli'

_publ_section_title
;
 Colorimetric response to anions by a &#x0093;robust&#x0094; copper(II)
 complex of a [9]aneN3 pendant arm derivative: CN? and I? selective
 sensing
;
_journal_name_full Chem.Commun.
_journal_page_first 3805
_journal_paper_doi 10.1039/c0cc04500d
_journal_volume 47
_journal_year 2011
_chemical_formula_sum 'C17 H23 B Cu F4 N5 O0.5'
_chemical_formula_weight 455.75
_chemical_name_systematic
;
?
;
_space_group_IT_number 2
_symmetry_cell_setting triclinic
_symmetry_space_group_name_Hall '-P 1'
_symmetry_space_group_name_H-M 'P -1'
_atom_sites_solution_hydrogens geom
_atom_sites_solution_primary direct
_atom_sites_solution_secondary difmap
_audit_creation_method SHELXL-97
_cell_angle_alpha 84.396(8)
_cell_angle_beta 80.834(8)
_cell_angle_gamma 82.115(8)
_cell_formula_units_Z 2
_cell_length_a 6.9541(6)
_cell_length_b 9.935(1)
_cell_length_c 14.552(1)
_cell_measurement_reflns_used 1713
_cell_measurement_temperature 298
_cell_measurement_theta_max 27.8782
_cell_measurement_theta_min 4.1396
_cell_volume 980.20(15)
_computing_cell_refinement
;
CrysAlis RED, Oxford Diffraction Ltd.,
Version 1.171.32.5 (release 08-05-2007 CrysAlis171 .NET)
(compiled May 8 2007,13:10:02)
;
_computing_data_collection
;
CrysAlis CCD, Oxford Diffraction Ltd.,
Version 1.171.32.5 (release 08-05-2007 CrysAlis171 .NET)
(compiled May 8 2007,13:10:02)
;
_computing_data_reduction
;
CrysAlis RED, Oxford Diffraction Ltd.,
Version 1.171.32.5 (release 08-05-2007 CrysAlis171 .NET)
(compiled May 8 2007,13:10:02)
;
_computing_structure_refinement 'SHELXL-97 (Sheldrick, 1997)'
_computing_structure_solution 'SIR97 (Altomare 1997)'
_diffrn_ambient_temperature 298
_diffrn_detector_area_resol_mean 16.4547
_diffrn_measured_fraction_theta_full 0.993
_diffrn_measured_fraction_theta_max 0.923
_diffrn_measurement_device_type 'Xcalibur, Sapphire3'
_diffrn_radiation_monochromator graphite
_diffrn_radiation_source 'fine-focus sealed tube'
_diffrn_radiation_type MoK\a
_diffrn_radiation_wavelength 0.71073
_diffrn_reflns_av_R_equivalents 0.0473
_diffrn_reflns_av_sigmaI/netI 0.1320
_diffrn_reflns_limit_h_max 8
_diffrn_reflns_limit_h_min -6
_diffrn_reflns_limit_k_max 10
_diffrn_reflns_limit_k_min -11
_diffrn_reflns_limit_l_max 17
_diffrn_reflns_limit_l_min -16
_diffrn_reflns_number 5972
_diffrn_reflns_theta_full 25.00
_diffrn_reflns_theta_max 26.34
_diffrn_reflns_theta_min 4.15
_diffrn_standards_interval_count infinity
_diffrn_standards_interval_time infinity
_diffrn_standards_number 0
_exptl_absorpt_coefficient_mu 1.166
_exptl_absorpt_correction_T_max 1.00000
_exptl_absorpt_correction_T_min 0.71925
_exptl_absorpt_correction_type multi-scan
_exptl_absorpt_process_details
;
CrysAlisPro, Oxford Diffraction Ltd.,
Version 1.171.33.41 (release 06-05-2009 CrysAlis171 .NET)
(compiled May 6 2009,17:20:42)
Empirical absorption correction using spherical harmonics,
implemented in SCALE3 ABSPACK scaling algorithm.
;
_exptl_crystal_colour blue
_exptl_crystal_density_diffrn 1.544
_exptl_crystal_density_method 'not measured'
_exptl_crystal_description prismatic
_exptl_crystal_F_000 468
_exptl_crystal_size_max 0.25
_exptl_crystal_size_mid 0.2
_exptl_crystal_size_min 0.2
_refine_diff_density_max 0.698
_refine_diff_density_min -0.432
_refine_diff_density_rms 0.087
_refine_ls_extinction_method none
_refine_ls_goodness_of_fit_ref 0.910
_refine_ls_hydrogen_treatment constr
_refine_ls_matrix_type full
_refine_ls_number_parameters 262
_refine_ls_number_reflns 3688
_refine_ls_number_restraints 12
_refine_ls_restrained_S_all 0.916
_refine_ls_R_factor_all 0.1213
_refine_ls_R_factor_gt 0.0673
_refine_ls_shift/su_max 0.000
_refine_ls_shift/su_mean 0.000
_refine_ls_structure_factor_coef Fsqd
_refine_ls_weighting_details 'calc w=1/[\s^2^(Fo^2^)+(0.0797P)^2^+0.0000P] where P=(Fo^2^+2Fc^2^)/3'
_refine_ls_weighting_scheme calc
_refine_ls_wR_factor_gt 0.1507
_refine_ls_wR_factor_ref 0.1667
_reflns_number_gt 1991
_reflns_number_total 3688
_reflns_threshold_expression >2sigma(I)
_cod_data_source_file c0cc04500d.txt
_cod_data_source_block exp_LCuCN
_cod_original_sg_symbol_H-M P-1
_cod_original_formula_sum 'C17 H23 B Cu F4 N5 O0.50'
_cod_database_code 7106139

loop_
_symmetry_equiv_pos_as_xyz
'x, y, z'
'-x, -y, -z'

loop_
_atom_site_label
_atom_site_type_symbol
_atom_site_fract_x
_atom_site_fract_y
_atom_site_fract_z
_atom_site_U_iso_or_equiv
_atom_site_adp_type
_atom_site_occupancy
_atom_site_symmetry_multiplicity
_atom_site_calc_flag
_atom_site_refinement_flags
_atom_site_disorder_assembly
_atom_site_disorder_group
Cu1 Cu 0.04054(10) 0.28350(7) 0.23070(5) 0.0437(3) Uani 1 1 d . . .
N4 N -0.0466(7) 0.4202(5) 0.3288(3) 0.0497(13) Uani 1 1 d . . .
H4 H -0.1674 0.4634 0.3204 0.060 Uiso 1 1 calc R . .
N2 N 0.1339(6) 0.1126(4) 0.1615(3) 0.0410(11) Uani 1 1 d . . .
N1 N 0.0911(7) 0.1458(5) 0.3465(3) 0.0473(12) Uani 1 1 d . . .
N7 N 0.3263(7) 0.3341(5) 0.2407(3) 0.0548(13) Uani 1 1 d . . .
H7 H 0.3913 0.3550 0.1828 0.066 Uiso 1 1 calc R . .
C14 C 0.2341(7) -0.0244(6) 0.0290(4) 0.0446(15) Uani 1 1 d . . .
C17 C 0.2664(9) 0.2132(7) -0.0856(4) 0.0574(17) Uani 1 1 d . . .
H17 H 0.2796 0.2927 -0.1242 0.069 Uiso 1 1 calc R . .
C19 C 0.1920(7) 0.1040(6) 0.0673(4) 0.0410(14) Uani 1 1 d . . .
F4 F 0.6422(8) -0.3386(5) 0.3137(4) 0.1244(18) Uani 1 1 d . . .
C15 C 0.2878(8) -0.0268(7) -0.0688(5) 0.0538(17) Uani 1 1 d . . .
H15 H 0.3137 -0.1103 -0.0952 0.065 Uiso 1 1 calc R . .
N20 N -0.1592(9) 0.3657(6) 0.1501(5) 0.0884(19) Uani 1 1 d U . .
C16 C 0.3025(8) 0.0894(7) -0.1251(5) 0.0569(17) Uani 1 1 d . . .
H16 H 0.3364 0.0860 -0.1894 0.068 Uiso 1 1 calc R . .
C11 C 0.1258(8) -0.0012(6) 0.2177(4) 0.0479(15) Uani 1 1 d . . .
C21 C -0.2822(9) 0.4073(7) 0.1107(5) 0.0634(18) Uani 1 1 d U . .
C18 C 0.2119(8) 0.2226(6) 0.0082(4) 0.0490(15) Uani 1 1 d . . .
H18 H 0.1881 0.3074 0.0327 0.059 Uiso 1 1 calc R . .
C13 C 0.2229(8) -0.1421(6) 0.0900(5) 0.0570(17) Uani 1 1 d . . .
H13 H 0.2486 -0.2278 0.0668 0.068 Uiso 1 1 calc R . .
C3 C -0.0604(10) 0.3500(7) 0.4245(4) 0.0633(18) Uani 1 1 d . . .
H3A H 0.0490 0.3676 0.4535 0.076 Uiso 1 1 calc R . .
H3B H -0.1807 0.3871 0.4619 0.076 Uiso 1 1 calc R . .
C12 C 0.1747(9) -0.1304(6) 0.1827(5) 0.0582(17) Uani 1 1 d . . .
H12 H 0.1738 -0.2083 0.2237 0.070 Uiso 1 1 calc R . .
C10 C 0.0571(9) 0.0144(6) 0.3196(4) 0.0553(16) Uani 1 1 d . . .
H10A H -0.0821 0.0059 0.3334 0.066 Uiso 1 1 calc R . .
H10B H 0.1259 -0.0581 0.3561 0.066 Uiso 1 1 calc R . .
F1 F 0.6205(11) -0.3500(7) 0.4644(4) 0.161(2) Uani 1 1 d . . .
C8 C 0.4234(9) 0.2076(7) 0.2826(5) 0.069(2) Uani 1 1 d . . .
H8A H 0.5416 0.2267 0.3038 0.083 Uiso 1 1 calc R . .
H8B H 0.4619 0.1426 0.2355 0.083 Uiso 1 1 calc R . .
C2 C -0.0583(10) 0.2008(7) 0.4233(4) 0.0633(18) Uani 1 1 d . . .
H2A H -0.1871 0.1813 0.4149 0.076 Uiso 1 1 calc R . .
H2B H -0.0290 0.1562 0.4826 0.076 Uiso 1 1 calc R . .
F3 F 0.6731(11) -0.1575(7) 0.3810(5) 0.182(3) Uani 1 1 d . . .
C5 C 0.0943(10) 0.5196(6) 0.3090(5) 0.0648(19) Uani 1 1 d . . .
H5A H 0.0733 0.5793 0.3596 0.078 Uiso 1 1 calc R . .
H5B H 0.0716 0.5753 0.2522 0.078 Uiso 1 1 calc R . .
F2 F 0.3934(9) -0.2344(6) 0.3955(5) 0.173(3) Uani 1 1 d . . .
C6 C 0.3001(10) 0.4537(7) 0.2979(5) 0.072(2) Uani 1 1 d . . .
H6A H 0.3367 0.4242 0.3589 0.087 Uiso 1 1 calc R . .
H6B H 0.3860 0.5194 0.2680 0.087 Uiso 1 1 calc R . .
C9 C 0.2930(9) 0.1448(7) 0.3641(5) 0.0624(18) Uani 1 1 d . . .
H9A H 0.3485 0.0514 0.3781 0.075 Uiso 1 1 calc R . .
H9B H 0.2910 0.1943 0.4186 0.075 Uiso 1 1 calc R . .
B1 B 0.5842(13) -0.2646(9) 0.3896(6) 0.065(2) Uani 1 1 d . . .
OW O 0.3718(19) -0.4749(12) 0.0676(9) 0.125(4) Uani 0.50 1 d P . .

loop_
_atom_site_aniso_label
_atom_site_aniso_U_11
_atom_site_aniso_U_22
_atom_site_aniso_U_33
_atom_site_aniso_U_23
_atom_site_aniso_U_13
_atom_site_aniso_U_12
Cu1 0.0507(5) 0.0417(5) 0.0399(4) -0.0075(3) -0.0106(3) -0.0029(3)
N4 0.054(3) 0.050(3) 0.042(3) -0.012(2) -0.005(2) 0.005(2)
N2 0.051(3) 0.035(3) 0.040(3) -0.002(2) -0.013(2) -0.010(2)
N1 0.057(3) 0.045(3) 0.040(3) 0.001(2) -0.012(2) -0.002(2)
N7 0.054(3) 0.070(4) 0.042(3) -0.013(3) -0.001(2) -0.015(3)
C14 0.029(3) 0.047(4) 0.061(4) -0.021(3) -0.007(3) -0.004(2)
C17 0.066(4) 0.066(5) 0.041(4) -0.004(3) -0.008(3) -0.011(3)
C19 0.042(3) 0.044(4) 0.041(4) -0.013(3) -0.009(3) -0.008(2)
F4 0.149(4) 0.125(4) 0.099(4) -0.043(4) -0.015(3) 0.005(3)
C15 0.045(3) 0.063(5) 0.059(4) -0.039(4) -0.009(3) -0.003(3)
N20 0.092(2) 0.085(3) 0.089(3) -0.0122(18) -0.0113(18) -0.0108(18)
C16 0.054(4) 0.078(5) 0.039(4) -0.020(4) -0.004(3) -0.003(3)
C11 0.049(3) 0.047(4) 0.051(4) -0.004(3) -0.012(3) -0.011(3)
C21 0.062(2) 0.067(2) 0.063(2) -0.0043(18) -0.0205(18) -0.0012(18)
C18 0.062(4) 0.040(4) 0.046(4) -0.011(3) -0.004(3) -0.008(3)
C13 0.061(4) 0.043(4) 0.072(5) -0.019(4) -0.012(4) -0.012(3)
C3 0.075(4) 0.065(5) 0.042(4) -0.006(3) 0.004(3) 0.002(3)
C12 0.074(4) 0.037(4) 0.064(5) -0.007(3) -0.008(4) -0.011(3)
C10 0.075(4) 0.043(4) 0.047(4) 0.002(3) -0.002(3) -0.016(3)
F1 0.250(7) 0.141(5) 0.109(5) 0.022(4) -0.095(5) -0.027(5)
C8 0.052(4) 0.091(6) 0.065(5) -0.020(4) -0.010(4) 0.001(4)
C2 0.079(5) 0.068(5) 0.039(4) -0.007(3) 0.003(3) -0.007(4)
F3 0.243(7) 0.166(6) 0.160(6) -0.036(5) 0.009(5) -0.136(6)
C5 0.083(5) 0.050(4) 0.063(5) -0.020(3) -0.001(4) -0.015(4)
F2 0.100(4) 0.167(6) 0.220(8) 0.016(5) 0.014(4) 0.035(4)
C6 0.072(5) 0.088(5) 0.066(5) -0.029(4) 0.001(4) -0.039(4)
C9 0.076(5) 0.056(4) 0.060(5) -0.007(3) -0.035(4) 0.006(3)
B1 0.069(6) 0.065(6) 0.061(6) -0.011(5) -0.001(5) -0.017(5)
OW 0.158(11) 0.122(11) 0.101(10) 0.011(8) -0.044(8) -0.023(9)

loop_
_atom_type_symbol
_atom_type_description
_atom_type_scat_dispersion_real
_atom_type_scat_dispersion_imag
_atom_type_scat_source
C C 0.0033 0.0016 'International Tables Vol C Tables 4.2.6.8 and 6.1.1.4'
H H 0.0000 0.0000 'International Tables Vol C Tables 4.2.6.8 and 6.1.1.4'
N N 0.0061 0.0033 'International Tables Vol C Tables 4.2.6.8 and 6.1.1.4'
Cu Cu 0.3201 1.2651 'International Tables Vol C Tables 4.2.6.8 and 6.1.1.4'
B B 0.0013 0.0007 'International Tables Vol C Tables 4.2.6.8 and 6.1.1.4'
F F 0.0171 0.0103 'International Tables Vol C Tables 4.2.6.8 and 6.1.1.4'
O O 0.0106 0.0060 'International Tables Vol C Tables 4.2.6.8 and 6.1.1.4'

loop_
_geom_angle_atom_site_label_1
_geom_angle_atom_site_label_2
_geom_angle_atom_site_label_3
_geom_angle
_geom_angle_site_symmetry_1
_geom_angle_site_symmetry_3
_geom_angle_publ_flag
N2 Cu1 N4 165.36(18) . . ?
N2 Cu1 N20 97.0(2) . . ?
N4 Cu1 N20 94.2(2) . . ?
N2 Cu1 N1 81.64(18) . . ?
N4 Cu1 N1 83.78(18) . . ?
N20 Cu1 N1 144.5(2) . . ?
N2 Cu1 N7 96.66(18) . . ?
N4 Cu1 N7 82.85(18) . . ?
N20 Cu1 N7 131.6(2) . . ?
N1 Cu1 N7 83.49(19) . . ?
C5 N4 C3 114.9(5) . . ?
C5 N4 Cu1 105.3(3) . . ?
C3 N4 Cu1 110.7(4) . . ?
C11 N2 C19 119.5(5) . . ?
C11 N2 Cu1 112.6(4) . . ?
C19 N2 Cu1 127.8(4) . . ?
C10 N1 C9 112.0(5) . . ?
C10 N1 C2 113.8(4) . . ?
C9 N1 C2 112.9(5) . . ?
C10 N1 Cu1 104.7(3) . . ?
C9 N1 Cu1 109.5(3) . . ?
C2 N1 Cu1 103.2(3) . . ?
C8 N7 C6 115.1(5) . . ?
C8 N7 Cu1 103.3(4) . . ?
C6 N7 Cu1 107.9(3) . . ?
C13 C14 C15 123.5(6) . . ?
C13 C14 C19 118.3(6) . . ?
C15 C14 C19 118.2(6) . . ?
C18 C17 C16 122.3(6) . . ?
N2 C19 C18 120.0(5) . . ?
N2 C19 C14 120.7(5) . . ?
C18 C19 C14 119.3(5) . . ?
C16 C15 C14 121.6(5) . . ?
C21 N20 Cu1 174.2(7) . . ?
C15 C16 C17 119.0(6) . . ?
N2 C11 C12 121.5(6) . . ?
N2 C11 C10 117.1(5) . . ?
C12 C11 C10 121.4(6) . . ?
C17 C18 C19 119.6(5) . . ?
C12 C13 C14 119.6(6) . . ?
C2 C3 N4 112.0(5) . . ?
C13 C12 C11 120.4(6) . . ?
N1 C10 C11 111.7(4) . . ?
N7 C8 C9 112.5(5) . . ?
C3 C2 N1 110.9(5) . . ?
N4 C5 C6 112.2(5) . . ?
C5 C6 N7 111.3(5) . . ?
N1 C9 C8 113.1(5) . . ?
F3 B1 F2 112.2(8) . . ?
F3 B1 F1 113.5(8) . . ?
F2 B1 F1 107.6(7) . . ?
F3 B1 F4 110.7(7) . . ?
F2 B1 F4 106.2(8) . . ?
F1 B1 F4 106.1(7) . . ?

loop_
_geom_bond_atom_site_label_1
_geom_bond_atom_site_label_2
_geom_bond_distance
_geom_bond_site_symmetry_2
_geom_bond_publ_flag
Cu1 N2 2.035(4) . ?
Cu1 N4 2.032(4) . ?
Cu1 N20 1.998(7) . ?
Cu1 N1 2.107(5) . ?
Cu1 N7 2.146(5) . ?
N4 C5 1.463(7) . ?
N4 C3 1.490(7) . ?
N2 C11 1.331(7) . ?
N2 C19 1.373(7) . ?
N1 C10 1.459(7) . ?
N1 C9 1.466(7) . ?
N1 C2 1.490(7) . ?
N7 C8 1.469(8) . ?
N7 C6 1.491(7) . ?
C14 C13 1.401(8) . ?
C14 C15 1.415(8) . ?
C14 C19 1.417(7) . ?
C17 C18 1.366(8) . ?
C17 C16 1.384(8) . ?
C19 C18 1.398(8) . ?
F4 B1 1.363(9) . ?
C15 C16 1.355(8) . ?
N20 C21 1.116(8) . ?
C11 C12 1.406(8) . ?
C11 C10 1.500(8) . ?
C13 C12 1.350(8) . ?
C3 C2 1.482(8) . ?
F1 B1 1.348(10) . ?
C8 C9 1.512(9) . ?
F3 B1 1.289(9) . ?
C5 C6 1.481(9) . ?
F2 B1 1.310(9) . ?
